data_1554623
loop_
_publ_author_name
'Zhang, Yahui'
'Yang, Dawei'
'Li, Ying'
'Zhao, Xiangyu'
'Wang, Baomin'
'Qu, Jingping'

_publ_section_title
;
 Biomimetic catalytic oxidative coupling of thiols using thiolate-bridged
 dinuclear metal complexes containing iron in water under mild conditions
;
_journal_issue 22
_journal_name_full 'Catalysis Science &amp; Technology'
_journal_page_first 6492
_journal_paper_doi 10.1039/C9CY01667H
_journal_volume 9
_journal_year 2019
_chemical_formula_sum 'C26 H41 F12 Fe N P2 Ru S3'
_chemical_formula_weight 910.64
_space_group_crystal_system orthorhombic
_space_group_IT_number 62
_space_group_name_Hall '-P 2ac 2n'
_space_group_name_H-M_alt 'P n m a'
_atom_sites_solution_hydrogens geom
_audit_creation_method SHELXL-2014/7
_audit_update_record
;
2018-07-16 deposited with the CCDC.	2019-09-30 downloaded from the CCDC.
;
_cell_angle_alpha 90
_cell_angle_beta 90
_cell_angle_gamma 90
_cell_formula_units_Z 4
_cell_length_a 11.800(4)
_cell_length_b 15.608(6)
_cell_length_c 18.603(7)
_cell_measurement_reflns_used 9997
_cell_measurement_temperature 298(2)
_cell_measurement_theta_max 27.45
_cell_measurement_theta_min 2.42
_cell_volume 3426(2)
_computing_cell_refinement 'Bruker SMART'
_computing_data_collection 'Bruker SMART'
_computing_data_reduction 'Bruker SAINT'
_computing_molecular_graphics 'Bruker SHELXTL'
_computing_publication_material 'Bruker SHELXTL'
_computing_structure_refinement 'Bruker SHELXTL'
_computing_structure_solution 'Bruker SHELXTL'
_diffrn_ambient_temperature 298(2)
_diffrn_measured_fraction_theta_full 0.999
_diffrn_measured_fraction_theta_max 0.999
_diffrn_measurement_device_type 'CCD area detector'
_diffrn_measurement_method 'phi and omega scans'
_diffrn_radiation_monochromator graphite
_diffrn_radiation_source 'sealed tube'
_diffrn_radiation_type MoK\a
_diffrn_radiation_wavelength 0.71073
_diffrn_reflns_av_R_equivalents 0.0604
_diffrn_reflns_av_unetI/netI 0.0168
_diffrn_reflns_Laue_measured_fraction_full 0.999
_diffrn_reflns_Laue_measured_fraction_max 0.999
_diffrn_reflns_limit_h_max 14
_diffrn_reflns_limit_h_min -14
_diffrn_reflns_limit_k_max 18
_diffrn_reflns_limit_k_min -18
_diffrn_reflns_limit_l_max 22
_diffrn_reflns_limit_l_min -22
_diffrn_reflns_number 72332
_diffrn_reflns_point_group_measured_fraction_full 0.999
_diffrn_reflns_point_group_measured_fraction_max 0.999
_diffrn_reflns_theta_full 25.000
_diffrn_reflns_theta_max 25.000
_diffrn_reflns_theta_min 2.190
_exptl_absorpt_coefficient_mu 1.227
_exptl_absorpt_correction_type empirical
_exptl_absorpt_process_details SADABS
_exptl_crystal_colour black
_exptl_crystal_density_diffrn 1.765
_exptl_crystal_description block
_exptl_crystal_F_000 1840
_exptl_crystal_size_max 0.380
_exptl_crystal_size_mid 0.270
_exptl_crystal_size_min 0.160
_exptl_transmission_factor_max 0.876
_exptl_transmission_factor_min 0.825
_refine_diff_density_max 2.796
_refine_diff_density_min -1.463
_refine_diff_density_rms 0.201
_refine_ls_extinction_method none
_refine_ls_goodness_of_fit_ref 1.079
_refine_ls_hydrogen_treatment constr
_refine_ls_matrix_type full
_refine_ls_number_parameters 235
_refine_ls_number_reflns 3133
_refine_ls_number_restraints 246
_refine_ls_restrained_S_all 1.245
_refine_ls_R_factor_all 0.0784
_refine_ls_R_factor_gt 0.0712
_refine_ls_shift/su_max 0.002
_refine_ls_shift/su_mean 0.000
_refine_ls_structure_factor_coef Fsqd
_refine_ls_weighting_details 'w=1/[\s^2^(Fo^2^)+(0.1520P)^2^+22.6660P] where P=(Fo^2^+2Fc^2^)/3'
_refine_ls_weighting_scheme calc
_refine_ls_wR_factor_gt 0.2214
_refine_ls_wR_factor_ref 0.2310
_reflns_Friedel_coverage 0.000
_reflns_number_gt 2797
_reflns_number_total 3133
_reflns_threshold_expression 'I > 2\s(I)'
_cod_data_source_file c9cy01667h2.cif
_cod_data_source_block 1_CCDC3
_cod_database_code 1554623
_shelx_shelxl_version_number 2014/7
_shelx_space_group_comment
;
The symmetry employed for this shelxl refinement is uniquely defined
by the following loop, which should always be used as a source of
symmetry information in preference to the above space-group names.
They are only intended as comments.
;
_shelx_estimated_absorpt_t_min 0.653
_shelx_estimated_absorpt_t_max 0.828

loop_
_space_group_symop_operation_xyz
'x, y, z'
'-x+1/2, -y, z+1/2'
'-x, y+1/2, -z'
'x+1/2, -y+1/2, -z+1/2'
'-x, -y, -z'
'x-1/2, y, -z-1/2'
'x, -y-1/2, z'
'-x-1/2, y-1/2, z-1/2'

loop_
_atom_site_label
_atom_site_type_symbol
_atom_site_fract_x
_atom_site_fract_y
_atom_site_fract_z
_atom_site_U_iso_or_equiv
_atom_site_adp_type
_atom_site_occupancy
_atom_site_site_symmetry_order
_atom_site_calc_flag
_atom_site_refinement_flags_posn
_atom_site_refinement_flags_adp
_atom_site_refinement_flags_occupancy
_atom_site_disorder_assembly
_atom_site_disorder_group
Ru1 Ru 0.38198(6) 0.2500 1.04371(4) 0.0230(3) Uani 1 2 d S TU P A .
Fe1 Fe 0.61274(10) 0.2500 1.00998(6) 0.0219(4) Uani 1 2 d S TU P A .
S1 S 0.49466(13) 0.13760(10) 1.01015(8) 0.0280(4) Uani 1 1 d . U . . .
S3 S 0.3134(2) 0.2500 0.92773(13) 0.0362(6) Uani 1 2 d S TU P . .
N1 N 0.6307(6) 0.2500 0.9066(4) 0.0289(17) Uani 1 2 d S TU P . .
C1 C 0.3448(8) 0.2500 1.1679(5) 0.036(2) Uani 1 2 d S TU P A .
C2 C 0.2971(5) 0.1759(4) 1.1346(3) 0.0324(14) Uani 1 1 d . U . . .
C3 C 0.2164(5) 0.2041(4) 1.0824(4) 0.0321(14) Uani 1 1 d . U . . .
C4 C 0.4121(10) 0.2500 1.2368(6) 0.049(3) Uani 1 2 d S TU P A 2
H4C H 0.4349 0.1925 1.2481 0.059 Uiso 0.5 1 calc R U P A 2
H4A H 0.4781 0.2853 1.2311 0.074 Uiso 0.5 1 calc R U P A 2
H4B H 0.3661 0.2722 1.2751 0.074 Uiso 0.5 1 calc R U P A 2
C5 C 0.3182(7) 0.0857(5) 1.1557(4) 0.0473(18) Uani 1 1 d . U . . .
H5A H 0.2759 0.0482 1.1247 0.071 Uiso 1 1 calc R U . . .
H5B H 0.3976 0.0733 1.1513 0.071 Uiso 1 1 calc R U . . .
H5C H 0.2947 0.0772 1.2045 0.071 Uiso 1 1 calc R U . . .
C6 C 0.1345(7) 0.1474(6) 1.0416(5) 0.047(2) Uani 1 1 d . U . . .
H6A H 0.0896 0.1820 1.0098 0.071 Uiso 1 1 calc R U . . .
H6B H 0.1762 0.1060 1.0141 0.071 Uiso 1 1 calc R U . . .
H6C H 0.0858 0.1184 1.0750 0.071 Uiso 1 1 calc R U . . .
C7 C 0.6949(5) 0.2044(4) 1.1037(3) 0.0332(14) Uani 1 1 d . U . . .
C8 C 0.7567(5) 0.1766(4) 1.0413(3) 0.0325(15) Uani 1 1 d . U . . .
C9 C 0.7972(7) 0.2500 1.0058(5) 0.0291(19) Uani 1 2 d S TU P A .
C10 C 0.6536(7) 0.1454(5) 1.1612(4) 0.0452(18) Uani 1 1 d . U . . .
H10A H 0.6148 0.1779 1.1974 0.068 Uiso 1 1 calc R U . . .
H10B H 0.6027 0.1042 1.1407 0.068 Uiso 1 1 calc R U . . .
H10C H 0.7170 0.1163 1.1824 0.068 Uiso 1 1 calc R U . . .
C11 C 0.7839(7) 0.0858(5) 1.0216(4) 0.0454(18) Uani 1 1 d . U . B 2
H11A H 0.7458 0.0476 1.0540 0.068 Uiso 1 1 calc R U . B 2
H11B H 0.7592 0.0747 0.9733 0.068 Uiso 1 1 calc R U . B 2
H11C H 0.8643 0.0769 1.0249 0.068 Uiso 1 1 calc R U . B 2
C12 C 0.8765(9) 0.2500 0.9428(7) 0.048(3) Uani 1 2 d S TU P . .
H12C H 0.8915 0.1920 0.9284 0.058 Uiso 0.5 1 calc R U P B .
H12A H 0.8425 0.2806 0.9036 0.072 Uiso 0.5 1 calc R U P . .
H12B H 0.9463 0.2774 0.9561 0.072 Uiso 0.5 1 calc R U P . .
C13' C 0.3907(15) 0.1729(14) 0.8758(9) 0.052(5) Uani 0.63(4) 1 d . U P C 1
H13A H 0.3381 0.1446 0.8436 0.062 Uiso 0.63(4) 1 calc R U P C 1
H13B H 0.4453 0.2034 0.8463 0.062 Uiso 0.63(4) 1 calc R U P C 1
C13 C 0.345(2) 0.1403(14) 0.8920(11) 0.032(6) Uani 0.37(4) 1 d . U P C 2
H13C H 0.2847 0.1018 0.9058 0.038 Uiso 0.37(4) 1 calc R U P C 2
H13D H 0.3473 0.1427 0.8400 0.038 Uiso 0.37(4) 1 calc R U P C 2
C14 C 0.4528(7) 0.1055(5) 0.9179(4) 0.0438(17) Uani 1 1 d . U . . .
H14A H 0.5205 0.0896 0.8915 0.053 Uiso 0.63(4) 1 calc R U P C 1
H14B H 0.4050 0.0550 0.9211 0.053 Uiso 0.63(4) 1 calc R U P C 1
H14C H 0.5122 0.1230 0.8850 0.053 Uiso 0.37(4) 1 calc R U P C 2
H14D H 0.4484 0.0435 0.9161 0.053 Uiso 0.37(4) 1 calc R U P C 2
C15 C 0.6634(8) 0.2500 0.8478(5) 0.036(2) Uani 1 2 d S TU P D 2
C16 C 0.7083(11) 0.2500 0.7763(6) 0.056(3) Uani 1 2 d S TU P D 2
H16A H 0.7847 0.2289 0.7771 0.084 Uiso 0.5 1 calc R U P D 2
H16B H 0.7077 0.3073 0.7576 0.084 Uiso 0.5 1 calc R U P D 2
H16C H 0.6627 0.2138 0.7462 0.084 Uiso 0.5 1 calc R U P D 2
P1 P 0.51457(19) 0.05368(15) 0.68723(12) 0.0501(6) Uani 1 1 d D U . E 2
F1 F 0.4614(12) -0.0201(8) 0.7199(7) 0.280(9) Uani 1 1 d D U . E 2
F2 F 0.4165(10) 0.1118(9) 0.7020(7) 0.273(9) Uani 1 1 d D U . E 2
F3 F 0.5723(11) 0.1319(7) 0.6543(6) 0.214(6) Uani 1 1 d D U . E 2
F4 F 0.6197(10) 0.0013(9) 0.6730(6) 0.241(7) Uani 1 1 d D U . E 2
F5 F 0.5676(10) 0.0743(6) 0.7612(4) 0.158(4) Uani 1 1 d D U . E 2
F6 F 0.4686(10) 0.0352(6) 0.6130(5) 0.195(6) Uani 1 1 d D U . E 2

loop_
_atom_site_aniso_label
_atom_site_aniso_U_11
_atom_site_aniso_U_22
_atom_site_aniso_U_33
_atom_site_aniso_U_23
_atom_site_aniso_U_13
_atom_site_aniso_U_12
Ru1 0.0261(5) 0.0238(5) 0.0192(5) 0.000 -0.0020(2) 0.000
Fe1 0.0254(7) 0.0224(7) 0.0180(7) 0.000 -0.0006(4) 0.000
S1 0.0329(9) 0.0237(8) 0.0273(8) -0.0012(6) 0.0002(6) -0.0005(6)
S3 0.0429(13) 0.0393(13) 0.0266(12) 0.000 -0.0117(10) 0.000
N1 0.030(4) 0.034(4) 0.023(4) 0.000 0.003(3) 0.000
C1 0.033(4) 0.047(5) 0.027(4) 0.000 0.006(4) 0.000
C2 0.030(3) 0.036(3) 0.030(3) 0.005(3) 0.006(2) -0.004(3)
C3 0.026(3) 0.036(3) 0.035(3) 0.003(3) 0.002(2) -0.002(3)
C4 0.044(6) 0.070(7) 0.034(5) 0.000 0.003(5) 0.000
C5 0.056(5) 0.043(4) 0.042(4) 0.012(3) 0.004(3) 0.000(3)
C6 0.042(4) 0.041(4) 0.059(5) -0.002(4) -0.007(3) -0.011(3)
C7 0.032(3) 0.041(3) 0.026(3) 0.004(3) -0.007(3) 0.004(3)
C8 0.026(3) 0.037(3) 0.034(3) 0.001(3) -0.003(2) 0.005(3)
C9 0.026(4) 0.034(4) 0.027(4) 0.000 -0.005(3) 0.000
C10 0.044(4) 0.057(5) 0.034(4) 0.013(3) -0.001(3) -0.004(4)
C11 0.044(4) 0.039(4) 0.054(4) 0.003(3) 0.000(3) 0.010(3)
C12 0.029(5) 0.069(8) 0.046(6) 0.000 0.013(4) 0.000
C13' 0.050(7) 0.064(9) 0.040(7) -0.008(6) -0.007(5) -0.004(6)
C13 0.044(10) 0.028(9) 0.025(8) -0.001(6) -0.006(7) -0.005(7)
C14 0.050(4) 0.042(4) 0.039(4) -0.013(3) -0.003(3) -0.009(3)
C15 0.035(5) 0.040(5) 0.034(5) 0.000 -0.004(4) 0.000
C16 0.062(7) 0.071(8) 0.035(5) 0.000 0.006(5) 0.000
P1 0.0568(12) 0.0486(12) 0.0448(11) 0.0083(9) -0.0071(9) 0.0053(9)
F1 0.267(14) 0.236(12) 0.336(15) 0.210(12) -0.124(12) -0.104(11)
F2 0.278(14) 0.307(16) 0.235(13) 0.099(12) 0.055(11) 0.197(12)
F3 0.248(12) 0.198(11) 0.197(11) 0.107(9) -0.075(10) -0.074(10)
F4 0.281(13) 0.276(14) 0.165(9) -0.019(10) -0.002(9) 0.218(11)
F5 0.282(11) 0.130(7) 0.064(5) -0.011(5) -0.053(6) 0.025(8)
F6 0.300(13) 0.119(7) 0.165(8) 0.008(6) -0.169(9) -0.011(8)

loop_
_atom_type_symbol
_atom_type_description
_atom_type_scat_dispersion_real
_atom_type_scat_dispersion_imag
_atom_type_scat_source
C C 0.0033 0.0016 'International Tables Vol C Tables 4.2.6.8 and 6.1.1.4'
H H 0.0000 0.0000 'International Tables Vol C Tables 4.2.6.8 and 6.1.1.4'
N N 0.0061 0.0033 'International Tables Vol C Tables 4.2.6.8 and 6.1.1.4'
F F 0.0171 0.0103 'International Tables Vol C Tables 4.2.6.8 and 6.1.1.4'
P P 0.1023 0.0942 'International Tables Vol C Tables 4.2.6.8 and 6.1.1.4'
S S 0.1246 0.1234 'International Tables Vol C Tables 4.2.6.8 and 6.1.1.4'
Fe Fe 0.3463 0.8444 'International Tables Vol C Tables 4.2.6.8 and 6.1.1.4'
Ru Ru -1.2594 0.8363 'International Tables Vol C Tables 4.2.6.8 and 6.1.1.4'

loop_
_geom_angle_atom_site_label_1
_geom_angle_atom_site_label_2
_geom_angle_atom_site_label_3
_geom_angle
_geom_angle_site_symmetry_1
_geom_angle_site_symmetry_3
C3 Ru1 C3 38.0(3) . 7_565
C3 Ru1 C2 37.2(2) . .
C3 Ru1 C2 62.2(2) 7_565 .
C3 Ru1 C2 62.2(2) . 7_565
C3 Ru1 C2 37.2(2) 7_565 7_565
C2 Ru1 C2 61.0(4) . 7_565
C3 Ru1 S1 110.80(18) . .
C3 Ru1 S1 148.68(18) 7_565 .
C2 Ru1 S1 93.92(18) . .
C2 Ru1 S1 147.83(18) 7_565 .
C3 Ru1 S1 148.68(17) . 7_565
C3 Ru1 S1 110.80(18) 7_565 7_565
C2 Ru1 S1 147.84(18) . 7_565
C2 Ru1 S1 93.92(18) 7_565 7_565
S1 Ru1 S1 100.13(8) . 7_565
C3 Ru1 S3 89.66(19) . .
C3 Ru1 S3 89.66(19) 7_565 .
C2 Ru1 S3 122.68(18) . .
C2 Ru1 S3 122.68(18) 7_565 .
S1 Ru1 S3 87.06(6) . .
S1 Ru1 S3 87.06(6) 7_565 .
C3 Ru1 C1 60.9(3) . .
C3 Ru1 C1 60.9(3) 7_565 .
C2 Ru1 C1 35.9(2) . .
C2 Ru1 C1 35.9(2) 7_565 .
S1 Ru1 C1 112.12(14) . .
S1 Ru1 C1 112.12(15) 7_565 .
S3 Ru1 C1 148.7(3) . .
C3 Ru1 Fe1 159.72(17) . .
C3 Ru1 Fe1 159.72(17) 7_565 .
C2 Ru1 Fe1 126.47(17) . .
C2 Ru1 Fe1 126.47(17) 7_565 .
S1 Ru1 Fe1 51.13(4) . .
S1 Ru1 Fe1 51.14(4) 7_565 .
S3 Ru1 Fe1 97.59(8) . .
C1 Ru1 Fe1 113.7(2) . .
N1 Fe1 C7 140.2(3) . 7_565
N1 Fe1 C7 140.2(3) . .
C7 Fe1 C7 39.3(4) 7_565 .
N1 Fe1 C8 100.6(3) . .
C7 Fe1 C8 65.9(3) 7_565 .
C7 Fe1 C8 39.6(2) . .
N1 Fe1 C8 100.6(3) . 7_565
C7 Fe1 C8 39.6(2) 7_565 7_565
C7 Fe1 C8 65.9(3) . 7_565
C8 Fe1 C8 65.1(4) . 7_565
N1 Fe1 C9 81.7(3) . .
C7 Fe1 C9 64.6(3) 7_565 .
C7 Fe1 C9 64.6(3) . .
C8 Fe1 C9 38.1(2) . .
C8 Fe1 C9 38.1(2) 7_565 .
N1 Fe1 S1 94.00(15) . .
C7 Fe1 S1 123.1(2) 7_565 .
C7 Fe1 S1 91.16(19) . .
C8 Fe1 S1 94.3(2) . .
C8 Fe1 S1 156.47(19) 7_565 .
C9 Fe1 S1 128.43(5) . .
N1 Fe1 S1 94.00(15) . 7_565
C7 Fe1 S1 91.16(19) 7_565 7_565
C7 Fe1 S1 123.1(2) . 7_565
C8 Fe1 S1 156.5(2) . 7_565
C8 Fe1 S1 94.26(19) 7_565 7_565
C9 Fe1 S1 128.43(5) . 7_565
S1 Fe1 S1 103.09(9) . 7_565
N1 Fe1 Ru1 109.3(2) . .
C7 Fe1 Ru1 105.14(19) 7_565 .
C7 Fe1 Ru1 105.14(19) . .
C8 Fe1 Ru1 135.70(19) . .
C8 Fe1 Ru1 135.70(19) 7_565 .
C9 Fe1 Ru1 169.1(2) . .
S1 Fe1 Ru1 52.67(5) . .
S1 Fe1 Ru1 52.67(5) 7_565 .
C14 S1 Fe1 112.1(3) . .
C14 S1 Ru1 107.7(3) . .
Fe1 S1 Ru1 76.19(6) . .
C13' S3 C13' 84.3(16) 7_565 .
C13 S3 C13 131.9(18) . 7_565
C13' S3 Ru1 109.0(5) 7_565 .
C13' S3 Ru1 109.0(5) . .
C13 S3 Ru1 105.1(6) . .
C13 S3 Ru1 105.1(6) 7_565 .
C15 N1 Fe1 166.9(8) . .
C2 C1 C2 108.3(9) 7_565 .
C2 C1 C4 125.2(4) 7_565 .
C2 C1 C4 125.2(4) . .
C2 C1 Ru1 69.4(4) 7_565 .
C2 C1 Ru1 69.4(4) . .
C4 C1 Ru1 137.5(7) . .
C1 C2 C3 107.9(6) . .
C1 C2 C5 126.1(7) . .
C3 C2 C5 125.7(6) . .
C1 C2 Ru1 74.8(4) . .
C3 C2 Ru1 68.4(4) . .
C5 C2 Ru1 127.2(5) . .
C2 C3 C3 107.9(4) . 7_565
C2 C3 C6 125.9(6) . .
C3 C3 C6 125.7(4) 7_565 .
C2 C3 Ru1 74.4(4) . .
C3 C3 Ru1 71.00(17) 7_565 .
C6 C3 Ru1 126.3(5) . .
C8 C7 C7 107.6(4) . 7_565
C8 C7 C10 123.9(6) . .
C7 C7 C10 128.1(4) 7_565 .
C8 C7 Fe1 70.7(4) . .
C7 C7 Fe1 70.35(19) 7_565 .
C10 C7 Fe1 130.4(5) . .
C9 C8 C7 107.8(6) . .
C9 C8 C11 125.7(6) . .
C7 C8 C11 126.2(6) . .
C9 C8 Fe1 72.8(4) . .
C7 C8 Fe1 69.8(4) . .
C11 C8 Fe1 127.8(5) . .
C8 C9 C8 109.2(8) 7_565 .
C8 C9 C12 125.4(4) 7_565 .
C8 C9 C12 125.4(4) . .
C8 C9 Fe1 69.1(4) 7_565 .
C8 C9 Fe1 69.1(4) . .
C12 C9 Fe1 130.6(7) . .
C14 C13' S3 115.9(10) . .
C14 C13 S3 113.5(13) . .
C13 C14 S1 115.8(9) . .
C13' C14 S1 115.0(7) . .
N1 C15 C16 177.7(11) . .
F1 P1 F2 94.0(7) . .
F1 P1 F4 90.0(6) . .
F2 P1 F4 175.3(8) . .
F1 P1 F3 178.7(6) . .
F2 P1 F3 86.2(6) . .
F4 P1 F3 89.8(7) . .
F1 P1 F6 94.3(6) . .
F2 P1 F6 90.3(6) . .
F4 P1 F6 91.8(6) . .
F3 P1 F6 86.9(5) . .
F1 P1 F5 88.2(5) . .
F2 P1 F5 91.4(6) . .
F4 P1 F5 86.3(5) . .
F3 P1 F5 90.6(5) . .
F6 P1 F5 176.9(7) . .

loop_
_geom_bond_atom_site_label_1
_geom_bond_atom_site_label_2
_geom_bond_distance
_geom_bond_site_symmetry_2
Ru1 C3 2.202(6) .
Ru1 C3 2.202(6) 7_565
Ru1 C2 2.281(6) .
Ru1 C2 2.281(6) 7_565
Ru1 S1 2.2880(17) .
Ru1 S1 2.2880(17) 7_565
Ru1 S3 2.304(2) .
Ru1 C1 2.351(9) .
Ru1 Fe1 2.7942(17) .
Fe1 N1 1.934(8) .
Fe1 C7 2.118(6) 7_565
Fe1 C7 2.118(6) .
Fe1 C8 2.130(6) .
Fe1 C8 2.130(6) 7_565
Fe1 C9 2.178(9) .
Fe1 S1 2.2403(18) .
Fe1 S1 2.2404(18) 7_565
S1 C14 1.855(7) .
S3 C13' 1.792(15) 7_565
S3 C13' 1.792(14) .
S3 C13 1.875(19) .
S3 C13 1.875(19) 7_565
N1 C15 1.160(13) .
C1 C2 1.428(9) 7_565
C1 C2 1.428(9) .
C1 C4 1.509(15) .
C2 C3 1.430(9) .
C2 C5 1.482(10) .
C3 C3 1.434(13) 7_565
C3 C6 1.513(10) .
C7 C8 1.438(9) .
C7 C7 1.424(14) 7_565
C7 C10 1.492(10) .
C8 C9 1.406(9) .
C8 C11 1.499(10) .
C9 C8 1.406(9) 7_565
C9 C12 1.500(14) .
C13' C14 1.502(18) .
C13 C14 1.46(2) .
C15 C16 1.433(15) .
P1 F1 1.445(9) .
P1 F2 1.496(10) .
P1 F4 1.508(8) .
P1 F3 1.526(9) .
P1 F6 1.511(7) .
P1 F5 1.545(7) .
